data_2231026
loop_
_publ_author_name
'Afrakssou, Zahra'
'Rodi, Youssef Kandri'
'Capet, Fr\'ed\'eric'
'Essassi, El Mokhtar'
'Ng, Seik Weng'

_publ_section_title
;
 1,3-Bis(naphthalen-2-ylmethyl)-1<i>H</i>-anthra[1,2-<i>d</i>]imidazole-2,6,11(3<i>H</i>)-trione
;
_journal_coeditor_code BT6819
_journal_issue 8
_journal_name_full 'Acta Crystallographica Section E'
_journal_page_first o2138
_journal_paper_doi 10.1107/S1600536811029102
_journal_volume 67
_journal_year 2011
_chemical_formula_iupac 'C37 H24 N2 O3'
_chemical_formula_moiety 'C37 H24 N2 O3'
_chemical_formula_sum 'C37 H24 N2 O3'
_chemical_formula_weight 544.58
_chemical_name_systematic
;
1,3-Bis(naphthalen-2-ylmethyl)-1<i>H</i>-anthra[1,2-<i>d</i>]imidazole-
2,6,11(3<i>H</i>)-trione
;
_space_group_IT_number 19
_symmetry_cell_setting orthorhombic
_symmetry_space_group_name_Hall 'P 2ac 2ab'
_symmetry_space_group_name_H-M 'P 21 21 21'
_atom_sites_solution_hydrogens geom
_atom_sites_solution_primary direct
_atom_sites_solution_secondary difmap
_audit_creation_method SHELXL-97
_cell_angle_alpha 90.00
_cell_angle_beta 90.00
_cell_angle_gamma 90.00
_cell_formula_units_Z 4
_cell_length_a 8.09010(10)
_cell_length_b 12.8226(2)
_cell_length_c 26.1472(4)
_cell_measurement_reflns_used 9907
_cell_measurement_temperature 293(2)
_cell_measurement_theta_max 28.11
_cell_measurement_theta_min 2.22
_cell_volume 2712.41(7)
_computing_cell_refinement 'SAINT (Bruker, 2008)'
_computing_data_collection 'APEX2 (Bruker, 2008)'
_computing_data_reduction 'SAINT (Bruker, 2008)'
_computing_molecular_graphics 'X-SEED (Barbour, 2001)'
_computing_publication_material 'publCIF (Westrip, 2010)'
_computing_structure_refinement 'SHELXL97 (Sheldrick, 2008)'
_computing_structure_solution 'SHELXS97 (Sheldrick, 2008)'
_diffrn_ambient_temperature 293(2)
_diffrn_measured_fraction_theta_full 0.995
_diffrn_measured_fraction_theta_max 0.995
_diffrn_measurement_device_type 'Bruker X8 APEXII'
_diffrn_measurement_method '\f and \w'
_diffrn_radiation_monochromator graphite
_diffrn_radiation_source 'fine-focus sealed tube'
_diffrn_radiation_type MoK\a
_diffrn_radiation_wavelength 0.71073
_diffrn_reflns_av_R_equivalents 0.0257
_diffrn_reflns_av_sigmaI/netI 0.0143
_diffrn_reflns_limit_h_max 10
_diffrn_reflns_limit_h_min -10
_diffrn_reflns_limit_k_max 17
_diffrn_reflns_limit_k_min -16
_diffrn_reflns_limit_l_max 33
_diffrn_reflns_limit_l_min -34
_diffrn_reflns_number 34004
_diffrn_reflns_theta_full 28.27
_diffrn_reflns_theta_max 28.27
_diffrn_reflns_theta_min 1.56
_diffrn_standards_decay_% 0
_diffrn_standards_interval_count 0
_diffrn_standards_interval_time 0
_diffrn_standards_number 0
_exptl_absorpt_coefficient_mu 0.085
_exptl_absorpt_correction_type none
_exptl_crystal_colour orange
_exptl_crystal_density_diffrn 1.334
_exptl_crystal_density_method 'not measured'
_exptl_crystal_description prism
_exptl_crystal_F_000 1136
_exptl_crystal_size_max 0.25
_exptl_crystal_size_mid 0.20
_exptl_crystal_size_min 0.15
_refine_diff_density_max 0.331
_refine_diff_density_min -0.152
_refine_ls_extinction_method none
_refine_ls_goodness_of_fit_ref 1.098
_refine_ls_hydrogen_treatment constr
_refine_ls_matrix_type full
_refine_ls_number_parameters 379
_refine_ls_number_reflns 3781
_refine_ls_number_restraints 0
_refine_ls_restrained_S_all 1.098
_refine_ls_R_factor_all 0.0482
_refine_ls_R_factor_gt 0.0435
_refine_ls_shift/su_max 0.001
_refine_ls_shift/su_mean 0.001
_refine_ls_structure_factor_coef Fsqd
_refine_ls_weighting_details 'calc w=1/[\s^2^(Fo^2^)+(0.0817P)^2^+0.4504P] where P=(Fo^2^+2Fc^2^)/3'
_refine_ls_weighting_scheme calc
_refine_ls_wR_factor_gt 0.1334
_refine_ls_wR_factor_ref 0.1384
_reflns_number_gt 3453
_reflns_number_total 3781
_reflns_threshold_expression I>2\s(I)
_cod_data_source_file bt6819.cif
_cod_data_source_block I
_cod_database_code 2231026
_cod_database_fobs_code 2231026

loop_
_symmetry_equiv_pos_as_xyz
'x, y, z'
'-x+1/2, -y, z+1/2'
'-x, y+1/2, -z+1/2'
'x+1/2, -y+1/2, -z'

loop_
_atom_site_type_symbol
_atom_site_label
_atom_site_fract_x
_atom_site_fract_y
_atom_site_fract_z
_atom_site_U_iso_or_equiv
_atom_site_adp_type
_atom_site_calc_flag
_atom_site_refinement_flags
_atom_site_occupancy
_atom_site_symmetry_multiplicity
O O1 0.8235(3) 0.91407(16) 0.22345(10) 0.0663(6) Uani d . 1 1
O O2 0.2782(2) 0.69294(15) 0.20827(8) 0.0520(5) Uani d . 1 1
O O3 0.5179(3) 0.31578(14) 0.17289(9) 0.0622(5) Uani d . 1 1
N N1 0.7325(3) 0.42761(15) 0.19328(7) 0.0405(4) Uani d . 1 1
N N2 0.4839(2) 0.49636(14) 0.17989(7) 0.0376(4) Uani d . 1 1
C C1 0.7480(3) 0.53404(17) 0.19934(8) 0.0356(4) Uani d . 1 1
C C2 0.8853(3) 0.59225(19) 0.21178(9) 0.0415(5) Uani d . 1 1
H H2 0.9873 0.5609 0.2174 0.050 Uiso calc R 1 1
C C3 0.8656(3) 0.6996(2) 0.21557(9) 0.0414(5) Uani d . 1 1
H H3 0.9567 0.7412 0.2230 0.050 Uiso calc R 1 1
C C4 0.7118(3) 0.74609(18) 0.20846(8) 0.0361(4) Uani d . 1 1
C C5 0.7031(3) 0.86234(19) 0.21094(9) 0.0427(5) Uani d . 1 1
C C6 0.5463(3) 0.91261(18) 0.19539(8) 0.0402(5) Uani d . 1 1
C C7 0.5391(4) 1.02130(19) 0.18900(9) 0.0490(6) Uani d . 1 1
H H7 0.6329 1.0619 0.1943 0.059 Uiso calc R 1 1
C C8 0.3913(4) 1.0677(2) 0.17469(10) 0.0555(7) Uani d . 1 1
H H8 0.3866 1.1395 0.1701 0.067 Uiso calc R 1 1
C C9 0.2520(4) 1.0085(2) 0.16729(11) 0.0583(7) Uani d . 1 1
H H9 0.1543 1.0405 0.1570 0.070 Uiso calc R 1 1
C C10 0.2556(3) 0.9011(2) 0.17499(10) 0.0495(6) Uani d . 1 1
H H10 0.1599 0.8617 0.1711 0.059 Uiso calc R 1 1
C C11 0.4040(3) 0.85298(17) 0.18862(8) 0.0392(5) Uani d . 1 1
C C12 0.4052(3) 0.73869(18) 0.19823(8) 0.0372(4) Uani d . 1 1
C C13 0.5687(3) 0.68596(17) 0.19743(8) 0.0328(4) Uani d . 1 1
C C14 0.5893(3) 0.57835(16) 0.19155(7) 0.0327(4) Uani d . 1 1
C C15 0.5716(3) 0.40268(18) 0.18116(9) 0.0428(5) Uani d . 1 1
C C16 0.8669(3) 0.35269(19) 0.18985(10) 0.0481(6) Uani d . 1 1
H H16A 0.8266 0.2849 0.2005 0.058 Uiso calc R 1 1
H H16B 0.9538 0.3732 0.2133 0.058 Uiso calc R 1 1
C C17 0.9387(3) 0.34343(17) 0.13695(10) 0.0429(5) Uani d . 1 1
C C18 0.9014(3) 0.40959(18) 0.09759(10) 0.0451(5) Uani d . 1 1
H H18 0.8293 0.4648 0.1034 0.054 Uiso calc R 1 1
C C19 0.9701(3) 0.3961(2) 0.04800(10) 0.0484(6) Uani d . 1 1
C C20 0.9316(4) 0.4642(3) 0.00705(12) 0.0637(7) Uani d . 1 1
H H20 0.8620 0.5207 0.0126 0.076 Uiso calc R 1 1
C C21 0.9959(5) 0.4474(3) -0.04074(13) 0.0794(10) Uani d . 1 1
H H21 0.9703 0.4927 -0.0674 0.095 Uiso calc R 1 1
C C22 1.1008(5) 0.3617(4) -0.04943(16) 0.0898(13) Uani d . 1 1
H H22 1.1429 0.3497 -0.0820 0.108 Uiso calc R 1 1
C C23 1.1405(5) 0.2970(3) -0.01072(16) 0.0841(12) Uani d . 1 1
H H23 1.2102 0.2410 -0.0172 0.101 Uiso calc R 1 1
C C24 1.0795(3) 0.3116(2) 0.03943(13) 0.0601(7) Uani d . 1 1
C C25 1.1201(4) 0.2469(3) 0.08101(14) 0.0707(9) Uani d . 1 1
H H25 1.1950 0.1928 0.0762 0.085 Uiso calc R 1 1
C C26 1.0524(4) 0.2618(2) 0.12796(13) 0.0621(8) Uani d . 1 1
H H26 1.0814 0.2175 0.1547 0.075 Uiso calc R 1 1
C C27 0.3236(3) 0.49777(19) 0.15322(9) 0.0425(5) Uani d . 1 1
H H27A 0.2505 0.5473 0.1698 0.051 Uiso calc R 1 1
H H27B 0.2730 0.4293 0.1554 0.051 Uiso calc R 1 1
C C28 0.3448(3) 0.5277(2) 0.09756(10) 0.0464(5) Uani d . 1 1
C C29 0.2724(4) 0.6134(2) 0.07760(12) 0.0582(7) Uani d . 1 1
H H29 0.2112 0.6569 0.0988 0.070 Uiso calc R 1 1
C C30 0.2880(4) 0.6389(3) 0.02394(12) 0.0637(8) Uani d . 1 1
C C31 0.2094(8) 0.7273(4) 0.00331(19) 0.1075(16) Uani d . 1 1
H H31 0.1466 0.7711 0.0240 0.129 Uiso calc R 1 1
C C32 0.2270(9) 0.7476(5) -0.0475(2) 0.124(2) Uani d . 1 1
H H32 0.1783 0.8069 -0.0614 0.149 Uiso calc R 1 1
C C33 0.3171(9) 0.6806(5) -0.07904(17) 0.123(2) Uani d . 1 1
H H33 0.3223 0.6946 -0.1139 0.147 Uiso calc R 1 1
C C34 0.3971(7) 0.5962(5) -0.06056(15) 0.1035(15) Uani d . 1 1
H H34 0.4607 0.5546 -0.0820 0.124 Uiso calc R 1 1
C C35 0.3817(5) 0.5718(3) -0.00662(13) 0.0732(9) Uani d . 1 1
C C36 0.4562(5) 0.4837(3) 0.01427(14) 0.0783(10) Uani d . 1 1
H H36 0.5183 0.4397 -0.0064 0.094 Uiso calc R 1 1
C C37 0.4385(4) 0.4619(3) 0.06506(12) 0.0638(7) Uani d . 1 1
H H37 0.4889 0.4028 0.0786 0.077 Uiso calc R 1 1

loop_
_atom_site_aniso_label
_atom_site_aniso_U_11
_atom_site_aniso_U_22
_atom_site_aniso_U_33
_atom_site_aniso_U_12
_atom_site_aniso_U_13
_atom_site_aniso_U_23
O1 0.0528(11) 0.0477(10) 0.0982(16) -0.0092(9) -0.0213(11) -0.0135(11)
O2 0.0314(8) 0.0470(9) 0.0776(13) -0.0005(7) 0.0068(8) 0.0009(9)
O3 0.0635(12) 0.0356(8) 0.0875(15) -0.0069(9) -0.0111(11) 0.0065(9)
N1 0.0402(10) 0.0359(9) 0.0454(10) 0.0041(8) -0.0029(8) 0.0030(7)
N2 0.0343(9) 0.0368(9) 0.0418(9) -0.0045(7) -0.0033(7) 0.0025(7)
C1 0.0351(10) 0.0383(10) 0.0333(9) 0.0020(9) 0.0013(8) 0.0009(8)
C2 0.0287(9) 0.0492(12) 0.0465(11) 0.0044(9) -0.0021(9) -0.0016(10)
C3 0.0307(10) 0.0475(12) 0.0459(11) -0.0054(9) -0.0031(9) -0.0048(10)
C4 0.0342(10) 0.0396(10) 0.0344(10) -0.0034(9) -0.0004(8) -0.0034(8)
C5 0.0413(12) 0.0409(11) 0.0459(12) -0.0061(10) -0.0018(10) -0.0069(9)
C6 0.0465(12) 0.0382(10) 0.0360(10) -0.0002(10) 0.0000(9) -0.0061(8)
C7 0.0627(15) 0.0388(11) 0.0456(12) -0.0025(11) 0.0005(11) -0.0051(9)
C8 0.0768(19) 0.0363(11) 0.0536(14) 0.0082(12) -0.0006(14) -0.0017(10)
C9 0.0631(16) 0.0454(13) 0.0666(16) 0.0169(13) -0.0063(14) 0.0005(12)
C10 0.0449(13) 0.0454(12) 0.0582(14) 0.0075(11) -0.0040(11) 0.0011(11)
C11 0.0415(11) 0.0391(10) 0.0372(11) 0.0038(9) 0.0014(9) -0.0009(8)
C12 0.0323(10) 0.0388(10) 0.0406(10) 0.0015(8) -0.0008(8) -0.0008(8)
C13 0.0290(9) 0.0382(10) 0.0311(9) -0.0002(8) 0.0012(7) 0.0008(7)
C14 0.0310(9) 0.0377(10) 0.0294(8) -0.0012(8) -0.0005(7) 0.0007(7)
C15 0.0460(12) 0.0374(10) 0.0449(11) -0.0030(10) -0.0025(10) 0.0060(9)
C16 0.0513(14) 0.0390(11) 0.0540(14) 0.0114(11) -0.0060(11) 0.0074(10)
C17 0.0383(11) 0.0326(10) 0.0578(13) 0.0037(9) -0.0077(10) -0.0053(9)
C18 0.0432(12) 0.0385(11) 0.0535(13) 0.0080(10) -0.0014(10) -0.0052(9)
C19 0.0401(12) 0.0501(13) 0.0548(13) -0.0045(11) -0.0018(10) -0.0140(11)
C20 0.0662(18) 0.0668(17) 0.0582(16) -0.0060(16) 0.0029(14) -0.0079(13)
C21 0.083(2) 0.102(3) 0.0535(16) -0.020(2) 0.0029(17) -0.0042(17)
C22 0.083(3) 0.120(3) 0.066(2) -0.014(3) 0.018(2) -0.030(2)
C23 0.064(2) 0.096(3) 0.092(3) 0.002(2) 0.016(2) -0.041(2)
C24 0.0433(13) 0.0601(16) 0.0768(18) -0.0004(13) 0.0029(13) -0.0247(14)
C25 0.0575(18) 0.0581(17) 0.096(2) 0.0236(15) -0.0032(17) -0.0215(17)
C26 0.0557(16) 0.0442(13) 0.086(2) 0.0194(13) -0.0112(15) -0.0067(13)
C27 0.0316(10) 0.0443(11) 0.0517(12) -0.0095(9) -0.0044(9) -0.0003(10)
C28 0.0399(11) 0.0481(13) 0.0512(12) -0.0100(10) -0.0136(10) 0.0003(10)
C29 0.0518(14) 0.0605(16) 0.0624(16) 0.0023(13) -0.0105(13) -0.0016(12)
C30 0.0605(17) 0.0708(18) 0.0599(16) -0.0016(16) -0.0144(14) 0.0034(14)
C31 0.120(4) 0.115(4) 0.088(3) 0.024(3) -0.026(3) 0.025(3)
C32 0.152(5) 0.144(4) 0.076(3) 0.003(4) -0.032(3) 0.033(3)
C33 0.151(5) 0.164(5) 0.053(2) -0.019(5) -0.033(3) 0.028(3)
C34 0.113(4) 0.140(4) 0.058(2) -0.012(3) -0.014(2) 0.003(2)
C35 0.068(2) 0.092(2) 0.0599(17) -0.0076(19) -0.0178(15) -0.0041(17)
C36 0.081(2) 0.093(2) 0.0611(17) 0.009(2) -0.0021(17) -0.0191(18)
C37 0.0654(18) 0.0679(17) 0.0583(15) 0.0064(16) -0.0097(14) -0.0098(13)

loop_
_atom_type_symbol
_atom_type_description
_atom_type_scat_dispersion_real
_atom_type_scat_dispersion_imag
_atom_type_scat_source
C C 0.0033 0.0000 'International Tables Vol C Tables 4.2.6.8 and 6.1.1.4'
H H 0.0000 0.0000 'International Tables Vol C Tables 4.2.6.8 and 6.1.1.4'
N N 0.0061 0.0000 'International Tables Vol C Tables 4.2.6.8 and 6.1.1.4'
O O 0.0106 0.0000 'International Tables Vol C Tables 4.2.6.8 and 6.1.1.4'

loop_
_geom_angle_atom_site_label_1
_geom_angle_atom_site_label_2
_geom_angle_atom_site_label_3
_geom_angle
C15 N1 C1 110.01(19)
C15 N1 C16 122.6(2)
C1 N1 C16 126.3(2)
C14 N2 C15 109.52(18)
C14 N2 C27 129.50(19)
C15 N2 C27 118.01(19)
C2 C1 N1 129.6(2)
C2 C1 C14 123.14(19)
N1 C1 C14 107.28(19)
C1 C2 C3 117.5(2)
C1 C2 H2 121.3
C3 C2 H2 121.3
C2 C3 C4 121.1(2)
C2 C3 H3 119.4
C4 C3 H3 119.4
C3 C4 C13 121.6(2)
C3 C4 C5 117.6(2)
C13 C4 C5 120.8(2)
O1 C5 C6 121.3(2)
O1 C5 C4 121.0(2)
C6 C5 C4 117.6(2)
C11 C6 C7 119.7(2)
C11 C6 C5 120.3(2)
C7 C6 C5 120.0(2)
C8 C7 C6 119.5(3)
C8 C7 H7 120.2
C6 C7 H7 120.2
C9 C8 C7 120.6(2)
C9 C8 H8 119.7
C7 C8 H8 119.7
C8 C9 C10 120.6(3)
C8 C9 H9 119.7
C10 C9 H9 119.7
C11 C10 C9 119.5(3)
C11 C10 H10 120.3
C9 C10 H10 120.3
C6 C11 C10 120.1(2)
C6 C11 C12 120.9(2)
C10 C11 C12 119.0(2)
O2 C12 C13 122.5(2)
O2 C12 C11 120.5(2)
C13 C12 C11 116.9(2)
C14 C13 C4 117.43(19)
C14 C13 C12 123.84(19)
C4 C13 C12 118.40(18)
N2 C14 C13 134.28(19)
N2 C14 C1 106.53(17)
C13 C14 C1 119.17(19)
O3 C15 N1 126.2(2)
O3 C15 N2 127.1(2)
N1 C15 N2 106.64(19)
N1 C16 C17 113.45(19)
N1 C16 H16A 108.9
C17 C16 H16A 108.9
N1 C16 H16B 108.9
C17 C16 H16B 108.9
H16A C16 H16B 107.7
C18 C17 C26 118.5(3)
C18 C17 C16 123.9(2)
C26 C17 C16 117.6(2)
C17 C18 C19 121.7(2)
C17 C18 H18 119.2
C19 C18 H18 119.2
C20 C19 C18 122.0(2)
C20 C19 C24 119.3(3)
C18 C19 C24 118.8(3)
C21 C20 C19 120.6(3)
C21 C20 H20 119.7
C19 C20 H20 119.7
C20 C21 C22 119.9(4)
C20 C21 H21 120.1
C22 C21 H21 120.1
C23 C22 C21 120.2(3)
C23 C22 H22 119.9
C21 C22 H22 119.9
C22 C23 C24 122.2(4)
C22 C23 H23 118.9
C24 C23 H23 118.9
C25 C24 C23 123.9(3)
C25 C24 C19 118.3(3)
C23 C24 C19 117.8(3)
C26 C25 C24 121.5(3)
C26 C25 H25 119.3
C24 C25 H25 119.3
C25 C26 C17 121.1(3)
C25 C26 H26 119.4
C17 C26 H26 119.4
N2 C27 C28 111.01(19)
N2 C27 H27A 109.4
C28 C27 H27A 109.4
N2 C27 H27B 109.4
C28 C27 H27B 109.4
H27A C27 H27B 108.0
C29 C28 C37 119.0(3)
C29 C28 C27 121.9(3)
C37 C28 C27 119.1(2)
C28 C29 C30 121.5(3)
C28 C29 H29 119.3
C30 C29 H29 119.3
C35 C30 C31 121.5(4)
C35 C30 C29 117.5(3)
C31 C30 C29 121.0(4)
C32 C31 C30 118.7(6)
C32 C31 H31 120.6
C30 C31 H31 120.6
C31 C32 C33 120.9(5)
C31 C32 H32 119.6
C33 C32 H32 119.6
C34 C33 C32 122.2(4)
C34 C33 H33 118.9
C32 C33 H33 118.9
C33 C34 C35 118.7(5)
C33 C34 H34 120.7
C35 C34 H34 120.7
C30 C35 C36 120.7(3)
C30 C35 C34 118.0(4)
C36 C35 C34 121.3(4)
C37 C36 C35 120.2(3)
C37 C36 H36 119.9
C35 C36 H36 119.9
C36 C37 C28 121.1(3)
C36 C37 H37 119.4
C28 C37 H37 119.4

loop_
_geom_bond_atom_site_label_1
_geom_bond_atom_site_label_2
_geom_bond_distance
O1 C5 1.223(3)
O2 C12 1.212(3)
O3 C15 1.215(3)
N1 C15 1.377(3)
N1 C1 1.380(3)
N1 C16 1.454(3)
N2 C14 1.388(3)
N2 C15 1.395(3)
N2 C27 1.473(3)
C1 C2 1.377(3)
C1 C14 1.419(3)
C2 C3 1.390(3)
C2 H2 0.9300
C3 C4 1.392(3)
C3 H3 0.9300
C4 C13 1.420(3)
C4 C5 1.494(3)
C5 C6 1.480(4)
C6 C11 1.394(3)
C6 C7 1.405(3)
C7 C8 1.387(4)
C7 H7 0.9300
C8 C9 1.373(4)
C8 H8 0.9300
C9 C10 1.393(4)
C9 H9 0.9300
C10 C11 1.396(3)
C10 H10 0.9300
C11 C12 1.487(3)
C12 C13 1.486(3)
C13 C14 1.398(3)
C16 C17 1.505(4)
C16 H16A 0.9700
C16 H16B 0.9700
C17 C18 1.368(3)
C17 C26 1.413(3)
C18 C19 1.421(4)
C18 H18 0.9300
C19 C20 1.416(4)
C19 C24 1.417(4)
C20 C21 1.370(5)
C20 H20 0.9300
C21 C22 1.407(6)
C21 H21 0.9300
C22 C23 1.347(6)
C22 H22 0.9300
C23 C24 1.413(5)
C23 H23 0.9300
C24 C25 1.406(5)
C25 C26 1.357(5)
C25 H25 0.9300
C26 H26 0.9300
C27 C28 1.515(3)
C27 H27A 0.9700
C27 H27B 0.9700
C28 C29 1.350(4)
C28 C37 1.418(4)
C29 C30 1.446(4)
C29 H29 0.9300
C30 C35 1.398(5)
C30 C31 1.407(6)
C31 C32 1.362(7)
C31 H31 0.9300
C32 C33 1.396(9)
C32 H32 0.9300
C33 C34 1.350(8)
C33 H33 0.9300
C34 C35 1.450(5)
C34 H34 0.9300
C35 C36 1.392(6)
C36 C37 1.365(5)
C36 H36 0.9300
C37 H37 0.9300

loop_
_geom_torsion_atom_site_label_1
_geom_torsion_atom_site_label_2
_geom_torsion_atom_site_label_3
_geom_torsion_atom_site_label_4
_geom_torsion
C15 N1 C1 C2 179.5(2)
C16 N1 C1 C2 -11.8(4)
C15 N1 C1 C14 1.0(3)
C16 N1 C1 C14 169.6(2)
N1 C1 C2 C3 -179.8(2)
C14 C1 C2 C3 -1.5(3)
C1 C2 C3 C4 1.8(3)
C2 C3 C4 C13 0.5(3)
C2 C3 C4 C5 -177.3(2)
C3 C4 C5 O1 -6.7(4)
C13 C4 C5 O1 175.5(2)
C3 C4 C5 C6 170.6(2)
C13 C4 C5 C6 -7.3(3)
O1 C5 C6 C11 -170.5(2)
C4 C5 C6 C11 12.3(3)
O1 C5 C6 C7 7.5(4)
C4 C5 C6 C7 -169.7(2)
C11 C6 C7 C8 -1.7(4)
C5 C6 C7 C8 -179.7(2)
C6 C7 C8 C9 0.7(4)
C7 C8 C9 C10 1.3(4)
C8 C9 C10 C11 -2.3(4)
C7 C6 C11 C10 0.7(3)
C5 C6 C11 C10 178.7(2)
C7 C6 C11 C12 -176.2(2)
C5 C6 C11 C12 1.8(3)
C9 C10 C11 C6 1.3(4)
C9 C10 C11 C12 178.2(2)
C6 C11 C12 O2 156.5(2)
C10 C11 C12 O2 -20.5(3)
C6 C11 C12 C13 -20.6(3)
C10 C11 C12 C13 162.5(2)
C3 C4 C13 C14 -3.0(3)
C5 C4 C13 C14 174.77(19)
C3 C4 C13 C12 170.7(2)
C5 C4 C13 C12 -11.5(3)
O2 C12 C13 C14 21.4(3)
C11 C12 C13 C14 -161.59(19)
O2 C12 C13 C4 -151.9(2)
C11 C12 C13 C4 25.1(3)
C15 N2 C14 C13 -177.5(2)
C27 N2 C14 C13 22.8(4)
C15 N2 C14 C1 1.1(2)
C27 N2 C14 C1 -158.6(2)
C4 C13 C14 N2 -178.4(2)
C12 C13 C14 N2 8.3(4)
C4 C13 C14 C1 3.2(3)
C12 C13 C14 C1 -170.13(19)
C2 C1 C14 N2 -179.9(2)
N1 C1 C14 N2 -1.3(2)
C2 C1 C14 C13 -1.1(3)
N1 C1 C14 C13 177.57(18)
C1 N1 C15 O3 179.2(2)
C16 N1 C15 O3 10.0(4)
C1 N1 C15 N2 -0.3(3)
C16 N1 C15 N2 -169.48(19)
C14 N2 C15 O3 180.0(3)
C27 N2 C15 O3 -17.6(4)
C14 N2 C15 N1 -0.5(2)
C27 N2 C15 N1 161.88(19)
C15 N1 C16 C17 84.1(3)
C1 N1 C16 C17 -83.2(3)
N1 C16 C17 C18 9.9(4)
N1 C16 C17 C26 -170.7(2)
C26 C17 C18 C19 1.9(4)
C16 C17 C18 C19 -178.6(2)
C17 C18 C19 C20 179.8(3)
C17 C18 C19 C24 0.2(4)
C18 C19 C20 C21 -178.1(3)
C24 C19 C20 C21 1.6(5)
C19 C20 C21 C22 0.2(5)
C20 C21 C22 C23 -1.1(6)
C21 C22 C23 C24 0.2(6)
C22 C23 C24 C25 -178.9(4)
C22 C23 C24 C19 1.6(5)
C20 C19 C24 C25 178.0(3)
C18 C19 C24 C25 -2.3(4)
C20 C19 C24 C23 -2.4(4)
C18 C19 C24 C23 177.3(3)
C23 C24 C25 C26 -177.1(3)
C19 C24 C25 C26 2.4(5)
C24 C25 C26 C17 -0.3(5)
C18 C17 C26 C25 -1.9(4)
C16 C17 C26 C25 178.6(3)
C14 N2 C27 C28 67.3(3)
C15 N2 C27 C28 -91.0(2)
N2 C27 C28 C29 -119.1(3)
N2 C27 C28 C37 63.1(3)
C37 C28 C29 C30 0.3(4)
C27 C28 C29 C30 -177.5(3)
C28 C29 C30 C35 -0.3(5)
C28 C29 C30 C31 178.7(4)
C35 C30 C31 C32 -0.6(7)
C29 C30 C31 C32 -179.6(5)
C30 C31 C32 C33 1.9(9)
C31 C32 C33 C34 -3.3(10)
C32 C33 C34 C35 3.1(9)
C31 C30 C35 C36 -178.9(4)
C29 C30 C35 C36 0.1(5)
C31 C30 C35 C34 0.5(6)
C29 C30 C35 C34 179.5(4)
C33 C34 C35 C30 -1.7(7)
C33 C34 C35 C36 177.6(5)
C30 C35 C36 C37 0.0(6)
C34 C35 C36 C37 -179.3(4)
C35 C36 C37 C28 0.0(6)
C29 C28 C37 C36 -0.1(5)
C27 C28 C37 C36 177.7(3)

loop_
_cod_related_entry_id
_cod_related_entry_database
_cod_related_entry_code
1 ChemSpider 30656830
